data_7004302
loop_
_publ_author_name
'Santillan, Guillermo A.'
'Carrano, Carl J.'

_publ_section_title
;
 Nickel(ii), copper(ii), and cobalt(ii) solid-state structures formed
 through hydrogen bonding with ditopic heteroscorpionate ligands
;
_journal_issue 30
_journal_name_full 'Dalton Transactions'
_journal_page_first 3995
_journal_page_last 4005
_journal_paper_doi 10.1039/B805253K
_journal_year 2008
_chemical_formula_sum 'C19 H19 Cl2 Co N4 O3'
_chemical_formula_weight 481.21
_chemical_name_systematic
;
?
;
_space_group_IT_number 14
_symmetry_cell_setting monoclinic
_symmetry_space_group_name_Hall '-P 2yn'
_symmetry_space_group_name_H-M 'P 1 21/n 1'
_atom_sites_solution_hydrogens geom
_atom_sites_solution_primary direct
_atom_sites_solution_secondary difmap
_audit_creation_method SHELXL-97
_cell_angle_alpha 90.00
_cell_angle_beta 92.983(7)
_cell_angle_gamma 90.00
_cell_formula_units_Z 4
_cell_length_a 11.631(3)
_cell_length_b 14.259(2)
_cell_length_c 12.880(3)
_cell_measurement_reflns_used 2094
_cell_measurement_temperature 220(2)
_cell_measurement_theta_max 20.92
_cell_measurement_theta_min 2.13
_cell_volume 2133.2(8)
_computing_cell_refinement 'Bruker SMART'
_computing_data_collection 'Bruker SMART'
_computing_data_reduction 'Bruker SAINT'
_computing_molecular_graphics 'Bruker SHELXTL'
_computing_publication_material 'Bruker SHELXTL'
_computing_structure_refinement 'SHELXL-97 (Sheldrick, 1997)'
_computing_structure_solution 'SHELXS-97 (Sheldrick, 1990)'
_diffrn_ambient_temperature 220(2)
_diffrn_measured_fraction_theta_full 0.996
_diffrn_measured_fraction_theta_max 0.996
_diffrn_measurement_device_type 'CCD area detector'
_diffrn_measurement_method 'phi and omega scans'
_diffrn_radiation_monochromator graphite
_diffrn_radiation_source 'fine-focus sealed tube'
_diffrn_radiation_type MoK\a
_diffrn_radiation_wavelength 0.71073
_diffrn_reflns_av_R_equivalents 0.1215
_diffrn_reflns_av_sigmaI/netI 0.0634
_diffrn_reflns_limit_h_max 11
_diffrn_reflns_limit_h_min -11
_diffrn_reflns_limit_k_max 14
_diffrn_reflns_limit_k_min -14
_diffrn_reflns_limit_l_max 12
_diffrn_reflns_limit_l_min -12
_diffrn_reflns_number 21474
_diffrn_reflns_theta_full 20.92
_diffrn_reflns_theta_max 20.92
_diffrn_reflns_theta_min 2.13
_exptl_absorpt_coefficient_mu 1.082
_exptl_absorpt_correction_T_max 0.723
_exptl_absorpt_correction_T_min 0.655
_exptl_absorpt_correction_type multi-scan
_exptl_absorpt_process_details SADABS
_exptl_crystal_colour blue
_exptl_crystal_density_diffrn 1.498
_exptl_crystal_density_meas ?
_exptl_crystal_density_method .
_exptl_crystal_description block
_exptl_crystal_F_000 984
_exptl_crystal_size_max 0.40
_exptl_crystal_size_mid 0.40
_exptl_crystal_size_min 0.30
_refine_diff_density_max 1.376
_refine_diff_density_min -0.494
_refine_diff_density_rms 0.106
_refine_ls_extinction_method none
_refine_ls_goodness_of_fit_ref 1.131
_refine_ls_hydrogen_treatment constr
_refine_ls_matrix_type full
_refine_ls_number_parameters 262
_refine_ls_number_reflns 2260
_refine_ls_number_restraints 0
_refine_ls_restrained_S_all 1.131
_refine_ls_R_factor_all 0.1178
_refine_ls_R_factor_gt 0.0864
_refine_ls_shift/su_max 0.000
_refine_ls_shift/su_mean 0.000
_refine_ls_structure_factor_coef Fsqd
_refine_ls_weighting_details 'calc w=1/[\s^2^(Fo^2^)+(0.0864P)^2^+18.5682P] where P=(Fo^2^+2Fc^2^)/3'
_refine_ls_weighting_scheme calc
_refine_ls_wR_factor_gt 0.2115
_refine_ls_wR_factor_ref 0.2270
_reflns_number_gt 1591
_reflns_number_total 2260
_reflns_threshold_expression >2sigma(I)
_cod_data_source_file B805253K.txt
_cod_data_source_block gs8a
_cod_depositor_comments
;
The following automatic conversions were performed:
'_symmetry_cell_setting' value 'Monoclinic' changed to 'monoclinic'
according to '/home/saulius/struct/CIF-dictionaries/cif_core.dic'
dictionary named 'cif_core.dic' version 2.4.1 from 2010-06-29.

Automatic conversion script
Id: cif_fix_enum 1527 2010-12-29 10:47:43Z saulius 
;
_cod_original_cell_volume 2133.2(7)
_cod_original_sg_symbol_H-M P2(1)/n
_cod_database_code 7004302

loop_
_symmetry_equiv_pos_as_xyz
'x, y, z'
'-x+1/2, y+1/2, -z+1/2'
'-x, -y, -z'
'x-1/2, -y-1/2, z-1/2'

loop_
_atom_site_label
_atom_site_type_symbol
_atom_site_fract_x
_atom_site_fract_y
_atom_site_fract_z
_atom_site_U_iso_or_equiv
_atom_site_adp_type
_atom_site_occupancy
_atom_site_symmetry_multiplicity
_atom_site_calc_flag
_atom_site_refinement_flags
_atom_site_disorder_assembly
_atom_site_disorder_group
Co1 Co 0.76308(14) 0.10284(11) 0.61392(11) 0.0433(6) Uani 1 1 d . . .
N1 N 0.6450(8) 0.1338(6) 0.7178(7) 0.042(2) Uani 1 1 d . . .
N2 N 0.6739(8) 0.1920(7) 0.7992(7) 0.043(2) Uani 1 1 d . . .
N3 N 0.8933(8) 0.1339(6) 0.7154(6) 0.041(2) Uani 1 1 d . . .
N4 N 0.8816(8) 0.1952(6) 0.7971(7) 0.041(2) Uani 1 1 d . . .
O1 O 0.8265(8) 0.5384(6) 0.4141(7) 0.068(3) Uani 1 1 d . . .
O2 O 0.6485(9) 0.5731(7) 0.4537(8) 0.082(3) Uani 1 1 d . . .
C1 C 0.6007(12) 0.2512(9) 0.9659(10) 0.068(4) Uani 1 1 d . . .
H1A H 0.6725 0.2860 0.9690 0.102 Uiso 1 1 calc R . .
H1B H 0.5985 0.2103 1.0259 0.102 Uiso 1 1 calc R . .
H1C H 0.5366 0.2947 0.9657 0.102 Uiso 1 1 calc R . .
C2 C 0.5924(13) 0.1936(8) 0.8688(10) 0.059(4) Uani 1 1 d . . .
C3 C 0.5106(12) 0.1351(10) 0.8319(10) 0.057(4) Uani 1 1 d . . .
H3A H 0.4422 0.1207 0.8643 0.069 Uiso 1 1 calc R . .
C4 C 0.5427(10) 0.0992(8) 0.7387(10) 0.051(3) Uani 1 1 d . . .
C5 C 0.4753(13) 0.0326(9) 0.6658(11) 0.076(4) Uani 1 1 d . . .
H5A H 0.5195 0.0196 0.6057 0.114 Uiso 1 1 calc R . .
H5B H 0.4026 0.0614 0.6434 0.114 Uiso 1 1 calc R . .
H5C H 0.4608 -0.0255 0.7020 0.114 Uiso 1 1 calc R . .
C6 C 0.9855(13) 0.2590(9) 0.9553(9) 0.072(4) Uani 1 1 d . . .
H6A H 0.9152 0.2946 0.9620 0.109 Uiso 1 1 calc R . .
H6B H 1.0495 0.3018 0.9486 0.109 Uiso 1 1 calc R . .
H6C H 0.9995 0.2201 1.0164 0.109 Uiso 1 1 calc R . .
C7 C 0.9734(12) 0.1976(9) 0.8602(10) 0.053(3) Uani 1 1 d . . .
C8 C 1.0509(11) 0.1362(9) 0.8196(10) 0.052(3) Uani 1 1 d . . .
H8A H 1.1252 0.1224 0.8476 0.063 Uiso 1 1 calc R . .
C9 C 0.9987(11) 0.0987(8) 0.7300(9) 0.050(3) Uani 1 1 d . . .
C10 C 1.0415(11) 0.0273(9) 0.6605(10) 0.062(4) Uani 1 1 d . . .
H10A H 0.9847 0.0161 0.6041 0.093 Uiso 1 1 calc R . .
H10B H 1.0557 -0.0304 0.6989 0.093 Uiso 1 1 calc R . .
H10C H 1.1126 0.0489 0.6323 0.093 Uiso 1 1 calc R . .
Cl1 Cl 0.7256(4) -0.0406(2) 0.5579(3) 0.0862(14) Uani 1 1 d . . .
Cl2 Cl 0.8019(4) 0.1761(3) 0.4689(3) 0.0966(16) Uani 1 1 d . . .
C11 C 0.7742(10) 0.2500(8) 0.7968(8) 0.045(3) Uani 1 1 d . . .
H11A H 0.7776 0.2861 0.8625 0.054 Uiso 1 1 calc R . .
C12 C 0.7661(11) 0.3234(8) 0.7079(9) 0.041(3) Uani 1 1 d . . .
C13 C 0.6609(11) 0.3592(8) 0.6773(9) 0.049(3) Uani 1 1 d . . .
H13A H 0.5946 0.3371 0.7083 0.059 Uiso 1 1 calc R . .
C14 C 0.6506(11) 0.4276(8) 0.6011(9) 0.052(3) Uani 1 1 d . . .
H14A H 0.5785 0.4533 0.5808 0.063 Uiso 1 1 calc R . .
C15 C 0.7500(11) 0.4572(7) 0.5553(8) 0.040(3) Uani 1 1 d . . .
C16 C 0.8546(11) 0.4230(7) 0.5845(8) 0.042(3) Uani 1 1 d . . .
H20A H 0.9209 0.4443 0.5531 0.050 Uiso 1 1 calc R . .
C17 C 0.8624(11) 0.3537(8) 0.6641(8) 0.044(3) Uani 1 1 d . . .
H17A H 0.9345 0.3290 0.6862 0.053 Uiso 1 1 calc R . .
C18 C 0.7373(13) 0.5303(8) 0.4675(10) 0.052(3) Uani 1 1 d . . .
C19 C 0.7899(17) 0.2365(13) 1.2139(12) 0.115(7) Uani 1 1 d . . .
O3 O 0.7084(9) 0.1620(8) 1.2366(7) 0.095(3) Uani 1 1 d . . .

loop_
_atom_site_aniso_label
_atom_site_aniso_U_11
_atom_site_aniso_U_22
_atom_site_aniso_U_33
_atom_site_aniso_U_23
_atom_site_aniso_U_13
_atom_site_aniso_U_12
Co1 0.0620(12) 0.0365(10) 0.0324(9) -0.0025(8) 0.0134(7) -0.0012(8)
N1 0.048(7) 0.050(6) 0.030(6) -0.011(5) 0.017(5) -0.006(5)
N2 0.045(6) 0.054(6) 0.031(6) -0.002(5) 0.021(5) -0.003(5)
N3 0.049(7) 0.045(6) 0.029(6) -0.007(5) 0.013(5) 0.002(5)
N4 0.035(7) 0.040(6) 0.050(6) -0.003(5) 0.011(5) -0.003(5)
O1 0.073(7) 0.066(6) 0.067(6) 0.012(5) 0.037(5) 0.022(5)
O2 0.070(7) 0.079(7) 0.099(8) 0.040(6) 0.033(6) 0.018(6)
C1 0.096(11) 0.053(9) 0.059(9) -0.002(7) 0.039(8) 0.003(8)
C2 0.089(11) 0.032(7) 0.057(9) 0.006(7) 0.016(9) -0.002(8)
C3 0.056(9) 0.067(10) 0.051(9) 0.019(7) 0.018(7) 0.001(8)
C4 0.043(8) 0.049(8) 0.062(9) -0.003(7) 0.018(7) -0.016(7)
C5 0.090(12) 0.060(10) 0.078(10) -0.001(8) 0.006(9) -0.012(8)
C6 0.109(12) 0.065(9) 0.042(8) -0.003(7) -0.005(8) -0.003(9)
C7 0.057(9) 0.054(9) 0.048(8) 0.009(7) -0.003(8) -0.001(7)
C8 0.050(8) 0.051(8) 0.057(9) 0.006(7) 0.007(7) 0.010(7)
C9 0.056(9) 0.043(8) 0.051(8) 0.006(7) 0.017(7) 0.020(7)
C10 0.060(9) 0.065(9) 0.063(9) -0.002(7) 0.014(7) 0.012(7)
Cl1 0.160(4) 0.042(2) 0.058(2) -0.0064(17) 0.020(2) -0.018(2)
Cl2 0.158(4) 0.088(3) 0.048(2) -0.006(2) 0.039(2) -0.046(3)
C11 0.061(9) 0.048(7) 0.028(6) 0.004(6) 0.013(6) 0.001(7)
C12 0.049(9) 0.032(7) 0.044(7) -0.011(6) 0.024(7) 0.000(6)
C13 0.056(9) 0.049(8) 0.044(8) 0.006(7) 0.026(7) 0.007(7)
C14 0.062(9) 0.040(8) 0.055(8) 0.006(7) 0.016(7) 0.006(6)
C15 0.050(8) 0.033(7) 0.039(7) -0.007(6) 0.012(7) 0.005(6)
C16 0.056(9) 0.034(7) 0.037(7) -0.003(6) 0.011(6) 0.003(6)
C17 0.047(8) 0.049(8) 0.036(7) -0.010(6) 0.005(6) 0.001(6)
C18 0.064(10) 0.030(7) 0.064(9) -0.010(6) 0.018(8) 0.005(7)
C19 0.147(16) 0.129(15) 0.071(11) -0.030(11) 0.043(11) -0.094(14)
O3 0.111(9) 0.107(9) 0.068(7) -0.038(6) 0.026(6) -0.018(7)

loop_
_atom_type_symbol
_atom_type_description
_atom_type_scat_dispersion_real
_atom_type_scat_dispersion_imag
_atom_type_scat_source
C C 0.0033 0.0016 'International Tables Vol C Tables 4.2.6.8 and 6.1.1.4'
H H 0.0000 0.0000 'International Tables Vol C Tables 4.2.6.8 and 6.1.1.4'
N N 0.0061 0.0033 'International Tables Vol C Tables 4.2.6.8 and 6.1.1.4'
O O 0.0106 0.0060 'International Tables Vol C Tables 4.2.6.8 and 6.1.1.4'
Co Co 0.3494 0.9721 'International Tables Vol C Tables 4.2.6.8 and 6.1.1.4'
Cl Cl 0.1484 0.1585 'International Tables Vol C Tables 4.2.6.8 and 6.1.1.4'

loop_
_geom_angle_atom_site_label_1
_geom_angle_atom_site_label_2
_geom_angle_atom_site_label_3
_geom_angle
_geom_angle_site_symmetry_1
_geom_angle_site_symmetry_3
_geom_angle_publ_flag
N3 Co1 N1 92.1(4) . . ?
N3 Co1 Cl1 123.4(3) . . ?
N1 Co1 Cl1 106.9(3) . . ?
N3 Co1 Cl2 105.5(3) . . ?
N1 Co1 Cl2 129.4(3) . . ?
Cl1 Co1 Cl2 102.00(15) . . ?
C4 N1 N2 105.0(9) . . ?
C4 N1 Co1 134.5(8) . . ?
N2 N1 Co1 119.6(7) . . ?
C2 N2 N1 111.7(10) . . ?
C2 N2 C11 127.7(10) . . ?
N1 N2 C11 120.2(9) . . ?
C9 N3 N4 105.0(9) . . ?
C9 N3 Co1 132.2(8) . . ?
N4 N3 Co1 122.5(7) . . ?
C7 N4 N3 112.4(9) . . ?
C7 N4 C11 130.6(10) . . ?
N3 N4 C11 116.9(9) . . ?
C3 C2 N2 105.5(11) . . ?
C3 C2 C1 131.0(13) . . ?
N2 C2 C1 123.5(13) . . ?
C2 C3 C4 108.9(12) . . ?
N1 C4 C3 109.0(11) . . ?
N1 C4 C5 123.0(11) . . ?
C3 C4 C5 128.0(12) . . ?
N4 C7 C8 106.0(11) . . ?
N4 C7 C6 124.0(12) . . ?
C8 C7 C6 129.9(13) . . ?
C7 C8 C9 107.1(11) . . ?
N3 C9 C8 109.5(10) . . ?
N3 C9 C10 121.2(12) . . ?
C8 C9 C10 129.2(12) . . ?
N2 C11 N4 112.6(9) . . ?
N2 C11 C12 112.8(10) . . ?
N4 C11 C12 112.3(9) . . ?
C17 C12 C13 120.7(11) . . ?
C17 C12 C11 120.3(11) . . ?
C13 C12 C11 119.0(10) . . ?
C12 C13 C14 120.7(11) . . ?
C13 C14 C15 118.1(12) . . ?
C16 C15 C14 122.1(11) . . ?
C16 C15 C18 120.1(11) . . ?
C14 C15 C18 117.8(12) . . ?
C15 C16 C17 118.4(11) . . ?
C12 C17 C16 120.0(11) . . ?
O2 C18 O1 126.0(12) . . ?
O2 C18 C15 120.0(12) . . ?
O1 C18 C15 114.0(12) . . ?

loop_
_geom_bond_atom_site_label_1
_geom_bond_atom_site_label_2
_geom_bond_distance
_geom_bond_site_symmetry_2
_geom_bond_publ_flag
Co1 N3 1.998(9) . ?
Co1 N1 2.016(9) . ?
Co1 Cl1 2.205(4) . ?
Co1 Cl2 2.207(4) . ?
N1 C4 1.328(13) . ?
N1 N2 1.365(12) . ?
N2 C2 1.338(15) . ?
N2 C11 1.432(14) . ?
N3 C9 1.329(14) . ?
N3 N4 1.380(12) . ?
N4 C7 1.309(14) . ?
N4 C11 1.473(14) . ?
O1 C18 1.280(15) . ?
O2 C18 1.206(14) . ?
C1 C2 1.496(17) . ?
C2 C3 1.334(17) . ?
C3 C4 1.374(17) . ?
C4 C5 1.523(17) . ?
C6 C7 1.506(17) . ?
C7 C8 1.379(17) . ?
C8 C9 1.383(17) . ?
C9 C10 1.460(16) . ?
C11 C12 1.550(16) . ?
C12 C17 1.351(15) . ?
C12 C13 1.365(16) . ?
C13 C14 1.385(16) . ?
C14 C15 1.390(16) . ?
C15 C16 1.346(15) . ?
C15 C18 1.540(17) . ?
C16 C17 1.423(15) . ?
C19 O3 1.464(17) . ?
